data_2013843
loop_
_publ_author_name
'Kolitsch, Uwe'

_publ_section_title
;
 RbCr^III^(C~2~O~4~)~2~&#x00B7;2H~2~O,
 Cs~2~Mg(C~2~O~4~)~2~&#x00B7;4H~2~O and
 Rb~2~Cu^II^(C~2~O~4~)~2~&#x00B7;2H~2~O: three new complex oxalate
 hydrates
;
_journal_issue 3
_journal_name_full 'Acta Crystallographica Section C'
_journal_page_first m129
_journal_page_last m133
_journal_paper_doi 10.1107/S0108270104001945
_journal_volume 60
_journal_year 2004
_chemical_formula_iupac '[Cs2 Mg (C2 O4)2 (H2 O)4]'
_chemical_formula_moiety 'C4 H8 Cs2 Mg O12'
_chemical_formula_sum 'C4 H8 Cs2 Mg O12'
_chemical_formula_weight 538.23
_chemical_name_common 'Dicaesium magnesium oxalate tetrahydrate'
_chemical_name_systematic
;
Tetraaquabis(\m-oxalato)magnesium(II)dicaesium(I)
;
_space_group_IT_number 15
_symmetry_cell_setting monoclinic
_symmetry_space_group_name_Hall '-C 2yc'
_symmetry_space_group_name_H-M 'C 1 2/c 1'
_atom_sites_solution_hydrogens difmap
_atom_sites_solution_primary direct
_atom_sites_solution_secondary difmap
_cell_angle_alpha 90
_cell_angle_beta 128.61(3)
_cell_angle_gamma 90
_cell_formula_units_Z 4
_cell_length_a 17.045(3)
_cell_length_b 7.3680(10)
_cell_length_c 13.588(3)
_cell_measurement_reflns_used 2059
_cell_measurement_temperature 293(2)
_cell_measurement_theta_max 30.03
_cell_measurement_theta_min 2.04
_cell_volume 1333.5(7)
_computing_cell_refinement 'HKL SCALEPACK (Otwinowski & Minor 1997)'
_computing_data_collection 'COLLECT (Nonius, 2002)'
_computing_data_reduction 'HKL DENZO (Otwinowski & Minor, 1997) and SCALEPACK'
_computing_molecular_graphics 'ATOMS (Dowty, 1999) and ORTEP-3 for Windows (Farrugia, 1997)'
_computing_publication_material SHELXL97
_computing_structure_refinement 'SHELXL97 (Sheldrick, 1997)'
_computing_structure_solution 'SHELXS97 (Sheldrick, 1997)'
_diffrn_ambient_temperature 293(2)
_diffrn_measured_fraction_theta_full 0.995
_diffrn_measured_fraction_theta_max 0.995
_diffrn_measurement_device_type 'Nonius KappaCCD area-detector'
_diffrn_measurement_method '\y and \w'
_diffrn_radiation_monochromator graphite
_diffrn_radiation_source 'fine-focus sealed tube'
_diffrn_radiation_type MoK\a
_diffrn_radiation_wavelength 0.71073
_diffrn_reflns_av_R_equivalents 0.0090
_diffrn_reflns_av_sigmaI/netI 0.0192
_diffrn_reflns_limit_h_max 23
_diffrn_reflns_limit_h_min -23
_diffrn_reflns_limit_k_max 10
_diffrn_reflns_limit_k_min -10
_diffrn_reflns_limit_l_max 19
_diffrn_reflns_limit_l_min -19
_diffrn_reflns_number 3719
_diffrn_reflns_theta_full 29.97
_diffrn_reflns_theta_max 29.97
_diffrn_reflns_theta_min 3.16
_diffrn_standards_decay_% 0
_diffrn_standards_interval_time 0
_diffrn_standards_number 0
_exptl_absorpt_coefficient_mu 5.569
_exptl_absorpt_correction_T_max 0.573
_exptl_absorpt_correction_T_min 0.482
_exptl_absorpt_correction_type multi-scan
_exptl_absorpt_process_details '(HKL SCALEPACK; Otwinowski & Minor, 1997)'
_exptl_crystal_colour colourless
_exptl_crystal_density_diffrn 2.681
_exptl_crystal_density_meas ?
_exptl_crystal_density_method 'not measured'
_exptl_crystal_description fragment
_exptl_crystal_F_000 1000
_exptl_crystal_size_max 0.14
_exptl_crystal_size_mid 0.13
_exptl_crystal_size_min 0.10
_refine_diff_density_max 0.680
_refine_diff_density_min -0.732
_refine_ls_extinction_coef 0.00120(11)
_refine_ls_extinction_expression Fc^*^=kFc[1+0.001xFc^2^\l^3^/sin(2\q)]^-1/4^
_refine_ls_extinction_method 'SHELXL97 (Sheldrick, 1997)'
_refine_ls_goodness_of_fit_ref 1.095
_refine_ls_hydrogen_treatment refall
_refine_ls_matrix_type full
_refine_ls_number_parameters 104
_refine_ls_number_reflns 1935
_refine_ls_number_restraints 0
_refine_ls_restrained_S_all 1.095
_refine_ls_R_factor_all 0.0210
_refine_ls_R_factor_gt 0.0182
_refine_ls_shift/su_max 0.001
_refine_ls_shift/su_mean 0.000
_refine_ls_structure_factor_coef Fsqd
_refine_ls_weighting_details 'calc w = 1/[\s^2^(Fo^2^)+(0.009P)^2^+2.37P] where P=(Fo^2^+2Fc^2^)/3'
_refine_ls_weighting_scheme calc
_refine_ls_wR_factor_gt 0.0385
_refine_ls_wR_factor_ref 0.0395
_reflns_number_gt 1773
_reflns_number_total 1935
_reflns_threshold_expression I>2\s(I)
_cod_data_source_file sk1664.cif
_cod_data_source_block II
_cod_depositor_comments
;
The following automatic conversions were performed:

'_exptl_crystal_density_meas' value 'not measured' was changed to '?'
- the value is perceived as not measured.

Automatic conversion script
Id: cif_fix_values 3008 2015-01-20 13:52:24Z robertas 
;
_cod_original_sg_symbol_H-M 'C 2/c'
_cod_database_code 2013843
_cod_database_fobs_code 2013843

loop_
_symmetry_equiv_pos_as_xyz
'x, y, z'
'-x, y, -z+1/2'
'x+1/2, y+1/2, z'
'-x+1/2, y+1/2, -z+1/2'
'-x, -y, -z'
'x, -y, z-1/2'
'-x+1/2, -y+1/2, -z'
'x+1/2, -y+1/2, z-1/2'

loop_
_atom_site_label
_atom_site_fract_x
_atom_site_fract_y
_atom_site_fract_z
_atom_site_U_iso_or_equiv
_atom_site_adp_type
_atom_site_calc_flag
_atom_site_refinement_flags
_atom_site_occupancy
_atom_site_disorder_assembly
_atom_site_disorder_group
_atom_site_type_symbol
Cs 0.152825(10) 0.316641(18) 0.107435(12) 0.03296(6) Uani d . 1 . . Cs
Mg 0.0000 0.33317(11) 0.2500 0.02091(18) Uani d S 1 . . Mg
C1 0.12842(14) 0.1839(3) 0.49764(18) 0.0241(4) Uani d . 1 . . C
C2 0.15869(13) 0.0878(2) 0.42361(18) 0.0233(4) Uani d . 1 . . C
O1 0.06078(11) 0.30331(18) 0.43747(13) 0.0269(3) Uani d . 1 . . O
O2 0.17076(12) 0.1346(3) 0.60756(14) 0.0400(4) Uani d . 1 . . O
O3 0.22516(12) -0.0283(2) 0.47684(15) 0.0377(4) Uani d . 1 . . O
O4 0.10857(11) 0.13669(19) 0.30969(13) 0.0273(3) Uani d . 1 . . O
OW5 0.09999(13) 0.5245(2) 0.28078(17) 0.0355(4) Uani d . 1 . . O
OW6 -0.03594(13) 0.1615(2) -0.15258(16) 0.0343(3) Uani d . 1 . . O
H1 0.083(3) 0.628(5) 0.252(3) 0.056(9) Uiso d . 1 . . H
H2 0.153(3) 0.529(5) 0.347(3) 0.069(11) Uiso d . 1 . . H
H3 -0.077(2) 0.161(4) -0.137(3) 0.051(9) Uiso d . 1 . . H
H4 -0.053(2) 0.083(4) -0.196(3) 0.042(8) Uiso d . 1 . . H

loop_
_atom_site_aniso_label
_atom_site_aniso_U_11
_atom_site_aniso_U_22
_atom_site_aniso_U_33
_atom_site_aniso_U_12
_atom_site_aniso_U_13
_atom_site_aniso_U_23
Cs 0.03167(9) 0.03670(9) 0.02957(9) -0.00206(5) 0.01865(7) -0.00134(5)
Mg 0.0214(4) 0.0205(4) 0.0192(4) 0.000 0.0119(4) 0.000
C1 0.0212(9) 0.0290(9) 0.0204(9) -0.0024(7) 0.0122(8) -0.0027(7)
C2 0.0205(8) 0.0238(8) 0.0231(9) -0.0010(7) 0.0125(7) -0.0013(7)
O1 0.0286(7) 0.0295(7) 0.0231(7) 0.0049(5) 0.0164(6) -0.0004(5)
O2 0.0354(8) 0.0587(10) 0.0221(7) 0.0106(8) 0.0160(7) 0.0084(7)
O3 0.0315(8) 0.0420(9) 0.0309(8) 0.0158(7) 0.0152(7) 0.0046(7)
O4 0.0309(7) 0.0277(7) 0.0230(7) 0.0052(6) 0.0167(6) 0.0011(5)
OW5 0.0258(8) 0.0288(8) 0.0343(9) -0.0035(6) 0.0101(7) 0.0068(7)
OW6 0.0405(9) 0.0304(8) 0.0340(9) -0.0048(7) 0.0242(8) -0.0055(7)

loop_
_atom_type_symbol
_atom_type_description
_atom_type_scat_dispersion_real
_atom_type_scat_dispersion_imag
_atom_type_scat_source
C C 0.0033 0.0016 'International Tables Vol C Tables 4.2.6.8 and 6.1.1.4'
O O 0.0106 0.0060 'International Tables Vol C Tables 4.2.6.8 and 6.1.1.4'
Mg Mg 0.0486 0.0363 'International Tables Vol C Tables 4.2.6.8 and 6.1.1.4'
Cs Cs -0.3680 2.1192 'International Tables Vol C Tables 4.2.6.8 and 6.1.1.4'
H H 0.0000 0.0000 'International Tables Vol C Tables 4.2.6.8 and 6.1.1.4'

loop_
_geom_angle_atom_site_label_1
_geom_angle_atom_site_label_2
_geom_angle_atom_site_label_3
_geom_angle_site_symmetry_1
_geom_angle_site_symmetry_3
_geom_angle
_geom_angle_publ_flag
OW5 Mg OW5 . 2 92.77(11) no
OW5 Mg O4 . 2 171.00(6) no
OW5 Mg O4 2 2 88.56(7) no
OW5 Mg O4 . . 88.56(7) no
OW5 Mg O4 2 . 171.00(6) no
O4 Mg O4 2 . 91.51(9) no
OW5 Mg O1 . 2 92.18(7) no
OW5 Mg O1 2 2 96.20(7) no
O4 Mg O1 2 2 78.82(6) no
O4 Mg O1 . 2 92.64(7) no
OW5 Mg O1 . . 96.20(7) no
OW5 Mg O1 2 . 92.18(7) no
O4 Mg O1 2 . 92.64(7) no
O4 Mg O1 . . 78.82(6) no
O1 Mg O1 2 . 167.84(9) no
O2 C1 O1 . . 126.41(19) yes
O2 C1 C2 . . 117.79(17) yes
O1 C1 C2 . . 115.78(16) yes
O3 C2 O4 . . 125.94(18) yes
O3 C2 C1 . . 119.39(17) yes
O4 C2 C1 . . 114.65(16) yes
Mg OW5 H1 . . 123(2) no
Cs OW5 H1 . . 105(2) no
Mg OW5 H2 . . 119(3) no
Cs OW5 H2 . . 101(2) no
H1 OW5 H2 . . 108(3) no
Cs OW6 H3 . . 98(2) no
Cs OW6 H4 . . 142(2) no
H3 OW6 H4 . . 103(3) no

loop_
_geom_bond_atom_site_label_1
_geom_bond_atom_site_label_2
_geom_bond_site_symmetry_2
_geom_bond_distance
_geom_bond_publ_flag
Cs O2 7_556 3.104(2) yes
Cs O3 4 3.1486(16) yes
Cs OW6 . 3.155(2) yes
Cs O1 2 3.2962(16) yes
Cs O1 6_565 3.3338(15) yes
Cs O2 6 3.339(2) yes
Cs OW5 . 3.3694(19) yes
Cs O3 6 3.4514(18) yes
Cs O4 . 3.5309(15) yes
Mg OW5 2 2.0439(17) yes
Mg OW5 . 2.0439(17) no
Mg O4 2 2.0748(16) yes
Mg O4 . 2.0748(16) no
Mg O1 2 2.0778(16) yes
Mg O1 . 2.0778(16) no
C1 O2 . 1.240(2) yes
C1 O1 . 1.263(2) yes
C1 C2 . 1.558(3) yes
C2 O3 . 1.231(2) yes
C2 O4 . 1.267(2) yes
OW5 H1 . 0.82(4) no
OW5 H2 . 0.78(4) no
OW6 H3 . 0.84(3) no
OW6 H4 . 0.74(3) no

loop_
_geom_hbond_atom_site_label_D
_geom_hbond_atom_site_label_H
_geom_hbond_atom_site_label_A
_geom_hbond_site_symmetry_A
_geom_hbond_distance_DH
_geom_hbond_distance_HA
_geom_hbond_distance_DA
_geom_hbond_angle_DHA
_geom_hbond_publ_flag
OW5 H1 OW6 5_565 0.82(4) 1.88(4) 2.684(2) 166(3) yes
OW5 H2 O3 7_556 0.78(4) 1.96(4) 2.735(3) 170(3) yes
OW6 H3 O2 2 0.84(3) 1.89(3) 2.729(2) 174(3) yes
OW6 H4 O4 5 0.74(3) 2.02(3) 2.760(2) 174(3) yes
